data_4506334
loop_
_publ_author_name
'Gu, Jinzhong'
'Gao, Zhuqing'
'Tang, Yu'

_publ_section_title
;
 pH and Auxiliary Ligand Influence on the Structural Variations of
 5(2&#x2032;-Carboxylphenyl) Nicotate Coordination Polymers
;
_journal_issue 6
_journal_name_full 'Crystal Growth &amp; Design'
_journal_page_first 3312
_journal_paper_doi 10.1021/cg300442b
_journal_volume 12
_journal_year 2012
_chemical_formula_sum 'C38 H27 Eu N4 O10'
_chemical_formula_weight 851.60
_chemical_name_systematic
; 
 ? 
;
_space_group_IT_number 2
_symmetry_cell_setting triclinic
_symmetry_space_group_name_Hall '-P 1'
_symmetry_space_group_name_H-M 'P -1'
_atom_sites_solution_hydrogens geom
_atom_sites_solution_primary direct
_atom_sites_solution_secondary difmap
_audit_creation_method SHELXL-97
_cell_angle_alpha 97.073(11)
_cell_angle_beta 96.666(10)
_cell_angle_gamma 105.301(10)
_cell_formula_units_Z 2
_cell_length_a 9.172(10)
_cell_length_b 13.688(15)
_cell_length_c 14.179(15)
_cell_measurement_temperature 293(2)
_cell_volume 1683(3)
_computing_cell_refinement 'Bruker SAINT'
_computing_data_collection 'Bruker APEX2'
_computing_data_reduction 'Bruker SAINT'
_computing_molecular_graphics 'Bruker SHELXTL'
_computing_publication_material 'Bruker SHELXTL'
_computing_structure_refinement 'SHELXL-97 (Sheldrick, 2008)'
_computing_structure_solution 'SHELXS-97 (Sheldrick, 2008)'
_diffrn_ambient_temperature 293(2)
_diffrn_measured_fraction_theta_full 0.979
_diffrn_measured_fraction_theta_max 0.979
_diffrn_measurement_device_type 'Bruker APEX-II CCD'
_diffrn_measurement_method '\f and \w scans'
_diffrn_radiation_monochromator graphite
_diffrn_radiation_source 'fine-focus sealed tube'
_diffrn_radiation_type MoK\a
_diffrn_radiation_wavelength 0.71073
_diffrn_reflns_av_R_equivalents 0.0661
_diffrn_reflns_av_sigmaI/netI 0.1093
_diffrn_reflns_limit_h_max 10
_diffrn_reflns_limit_h_min -11
_diffrn_reflns_limit_k_max 16
_diffrn_reflns_limit_k_min -15
_diffrn_reflns_limit_l_max 17
_diffrn_reflns_limit_l_min -17
_diffrn_reflns_number 11877
_diffrn_reflns_theta_full 25.50
_diffrn_reflns_theta_max 25.50
_diffrn_reflns_theta_min 2.31
_exptl_absorpt_coefficient_mu 1.932
_exptl_absorpt_correction_T_max 0.6543
_exptl_absorpt_correction_T_min 0.6138
_exptl_absorpt_correction_type multi-scan
_exptl_crystal_colour colourless
_exptl_crystal_density_diffrn 1.680
_exptl_crystal_density_method 'not measured'
_exptl_crystal_description block
_exptl_crystal_F_000 852
_exptl_crystal_size_max 0.28
_exptl_crystal_size_mid 0.26
_exptl_crystal_size_min 0.24
_refine_diff_density_max 1.994
_refine_diff_density_min -1.698
_refine_diff_density_rms 0.142
_refine_ls_extinction_method none
_refine_ls_goodness_of_fit_ref 1.037
_refine_ls_hydrogen_treatment constr
_refine_ls_matrix_type full
_refine_ls_number_parameters 475
_refine_ls_number_reflns 6134
_refine_ls_number_restraints 1
_refine_ls_restrained_S_all 1.037
_refine_ls_R_factor_all 0.0776
_refine_ls_R_factor_gt 0.0478
_refine_ls_shift/su_max 0.001
_refine_ls_shift/su_mean 0.000
_refine_ls_structure_factor_coef Fsqd
_refine_ls_weighting_details 'calc w=1/[\s^2^(Fo^2^)+(0.0000P)^2^+0.0000P] where P=(Fo^2^+2Fc^2^)/3'
_refine_ls_weighting_scheme calc
_refine_ls_wR_factor_gt 0.0785
_refine_ls_wR_factor_ref 0.0873
_reflns_number_gt 4499
_reflns_number_total 6134
_reflns_threshold_expression >2sigma(I)
_cod_data_source_file cg300442b_si_002.cif
_cod_data_source_block p-1_(Compound_11)
_cod_depositor_comments
;
The following automatic conversions were performed:

'_symmetry_cell_setting' value 'Triclinic' changed to 'triclinic'
according to /home/saulius/struct/CIF-dictionaries/cif_core.dic
dictionary named 'cif_core.dic' version 2.4.1 from 2010-06-29.

Automatic conversion script
Id: cif_fix_values 1891 2012-01-12 08:04:46Z andrius 
;
_cod_original_sg_symbol_H-M P-1
_cod_database_code 4506334

loop_
_symmetry_equiv_pos_as_xyz
'x, y, z'
'-x, -y, -z'

loop_
_atom_site_label
_atom_site_type_symbol
_atom_site_fract_x
_atom_site_fract_y
_atom_site_fract_z
_atom_site_U_iso_or_equiv
_atom_site_adp_type
_atom_site_occupancy
_atom_site_symmetry_multiplicity
_atom_site_calc_flag
_atom_site_refinement_flags
C12 C 0.3967(6) 0.4226(4) 0.2861(4) 0.0323(15) Uani 1 1 d .
H12 H 0.4316 0.4932 0.3064 0.039 Uiso 1 1 calc R
N1 N 0.2876(6) 0.2137(4) 0.2231(4) 0.0434(14) Uani 1 1 d .
C10 C 0.2159(7) 0.2618(4) 0.2812(4) 0.0374(15) Uani 1 1 d .
H10 H 0.1270 0.2232 0.2993 0.045 Uiso 1 1 calc R
C11 C 0.2653(6) 0.3655(4) 0.3163(4) 0.0310(14) Uani 1 1 d .
O3 O 0.0626(4) 0.3530(3) 0.4073(3) 0.0339(10) Uani 1 1 d .
C13 C 0.1749(7) 0.4126(5) 0.3823(4) 0.0297(14) Uani 1 1 d .
O4 O 0.2189(4) 0.5097(3) 0.4080(3) 0.0366(10) Uani 1 1 d .
Eu1 Eu 0.87258(3) 0.36010(2) 0.51224(2) 0.02745(11) Uani 1 1 d .
C14 C 0.9480(7) 0.2574(4) 0.6647(4) 0.0316(15) Uani 1 1 d .
C1 C 0.7956(6) 0.4510(5) 0.3416(4) 0.0316(15) Uani 1 1 d .
N3 N 0.5822(5) 0.2696(4) 0.5030(3) 0.0339(12) Uani 1 1 d .
O2 O 0.9062(4) 0.5147(3) 0.4017(3) 0.0377(10) Uani 1 1 d .
O5 O 1.0194(4) 0.2547(3) 0.5929(3) 0.0408(11) Uani 1 1 d .
O6 O 0.8318(4) 0.2908(3) 0.6629(3) 0.0361(10) Uani 1 1 d .
C2 C 0.7603(6) 0.4714(4) 0.2422(4) 0.0293(14) Uani 1 1 d .
C39 C 0.6191(7) 0.1215(4) 0.4141(4) 0.0331(15) Uani 1 1 d .
C8 C 0.4750(6) 0.3755(4) 0.2265(4) 0.0284(14) Uani 1 1 d .
C32 C 0.3087(8) 0.0162(5) 0.3999(6) 0.060(2) Uani 1 1 d .
H32 H 0.2057 -0.0186 0.3955 0.072 Uiso 1 1 calc R
C19 C 0.9267(7) 0.2094(4) 0.8290(4) 0.0360(16) Uani 1 1 d .
H19 H 0.8255 0.2113 0.8218 0.043 Uiso 1 1 calc R
C34 C 0.4007(8) -0.0309(5) 0.3585(5) 0.061(2) Uani 1 1 d .
H34 H 0.3607 -0.0979 0.3263 0.074 Uiso 1 1 calc R
C24 C 0.7223(8) 0.0941(5) 1.0884(6) 0.056(2) Uani 1 1 d .
H24 H 0.6436 0.0372 1.0939 0.067 Uiso 1 1 calc R
C31 C 0.5223(7) 0.1721(4) 0.4559(4) 0.0362(16) Uani 1 1 d .
C3 C 0.8818(7) 0.5186(4) 0.1983(4) 0.0362(15) Uani 1 1 d .
H3 H 0.9782 0.5472 0.2349 0.043 Uiso 1 1 calc R
C7 C 0.6142(6) 0.4305(4) 0.1872(4) 0.0290(14) Uani 1 1 d .
C38 C 0.8649(8) 0.1233(5) 0.3876(5) 0.0443(17) Uani 1 1 d .
H38 H 0.9690 0.1569 0.3973 0.053 Uiso 1 1 calc R
N4 N 0.7719(6) 0.1725(3) 0.4242(3) 0.0339(12) Uani 1 1 d .
C27 C 0.4890(7) 0.3158(5) 0.5413(5) 0.0452(17) Uani 1 1 d .
H27 H 0.5297 0.3837 0.5709 0.054 Uiso 1 1 calc R
C9 C 0.4143(7) 0.2706(5) 0.1970(4) 0.0403(16) Uani 1 1 d .
H9 H 0.4652 0.2376 0.1562 0.048 Uiso 1 1 calc R
O1 O 0.7244(5) 0.3675(3) 0.3632(3) 0.0451(12) Uani 1 1 d .
C15 C 1.0108(7) 0.2266(4) 0.7543(4) 0.0344(15) Uani 1 1 d .
C4 C 0.8616(8) 0.5239(5) 0.1011(5) 0.0494(18) Uani 1 1 d .
H4 H 0.9444 0.5550 0.0725 0.059 Uiso 1 1 calc R
C30 C 0.3650(7) 0.1191(5) 0.4511(5) 0.0449(18) Uani 1 1 d .
C28 C 0.3334(7) 0.2701(5) 0.5406(5) 0.0486(18) Uani 1 1 d .
H28 H 0.2730 0.3063 0.5692 0.058 Uiso 1 1 calc R
C5 C 0.7204(8) 0.4835(5) 0.0473(5) 0.0544(19) Uani 1 1 d .
H5 H 0.7066 0.4868 -0.0181 0.065 Uiso 1 1 calc R
C20 C 0.9129(7) 0.1781(5) 0.9998(4) 0.0406(16) Uani 1 1 d .
C29 C 0.2734(7) 0.1713(6) 0.4970(5) 0.053(2) Uani 1 1 d .
H29 H 0.1711 0.1380 0.4975 0.063 Uiso 1 1 calc R
C35 C 0.5604(8) 0.0202(5) 0.3629(5) 0.0440(17) Uani 1 1 d .
C26 C 0.7408(10) -0.0049(6) 0.9365(6) 0.063(2) Uani 1 1 d .
C22 C 0.8820(9) 0.2598(6) 1.1535(5) 0.059(2) Uani 1 1 d .
H22 H 0.9141 0.3154 1.2031 0.071 Uiso 1 1 calc R
C16 C 1.1603(8) 0.2224(5) 0.7695(5) 0.0466(17) Uani 1 1 d .
H16 H 1.2168 0.2337 0.7195 0.056 Uiso 1 1 calc R
C37 C 0.8145(9) 0.0242(5) 0.3357(5) 0.056(2) Uani 1 1 d .
H37 H 0.8832 -0.0068 0.3102 0.067 Uiso 1 1 calc R
C25 C 0.7958(7) 0.0919(5) 1.0075(5) 0.0426(17) Uani 1 1 d .
N2 N 1.2296(7) 0.2037(5) 0.8498(4) 0.0581(16) Uani 1 1 d .
C36 C 0.6623(9) -0.0263(5) 0.3232(5) 0.055(2) Uani 1 1 d .
H36 H 0.6263 -0.0922 0.2880 0.066 Uiso 1 1 calc R
C23 C 0.7632(9) 0.1779(7) 1.1599(5) 0.059(2) Uani 1 1 d .
H23 H 0.7106 0.1787 1.2121 0.070 Uiso 1 1 calc R
O7 O 0.8272(6) -0.0181(3) 0.8742(4) 0.0700(16) Uani 1 1 d .
H7 H 0.7860 -0.0719 0.8372 0.105 Uiso 1 1 calc R
C21 C 0.9551(8) 0.2606(5) 1.0736(5) 0.057(2) Uani 1 1 d .
H21 H 1.0343 0.3178 1.0694 0.068 Uiso 1 1 calc R
C6 C 0.5973(8) 0.4375(5) 0.0903(5) 0.0486(18) Uani 1 1 d .
H6 H 0.5011 0.4107 0.0531 0.058 Uiso 1 1 calc R
O8 O 0.6289(7) -0.0732(5) 0.9473(5) 0.102(2) Uani 1 1 d .
C18 C 0.9942(8) 0.1894(4) 0.9142(4) 0.0386(16) Uani 1 1 d .
C17 C 1.1448(8) 0.1886(5) 0.9206(5) 0.054(2) Uani 1 1 d .
H17 H 1.1913 0.1766 0.9783 0.065 Uiso 1 1 calc R
O10 O 0.3416(11) 0.6259(6) 0.2036(6) 0.186(5) Uani 1 1 d D
H3W H 0.2917 0.6485 0.2408 0.223 Uiso 1 1 d R
H4W H 0.3643 0.6729 0.1727 0.223 Uiso 0.74(17) 1 d PRD
O9 O 0.4590(6) 0.8014(4) 0.1092(4) 0.0934(18) Uiso 1 1 d .
H1W H 0.4417 0.7401 0.0854 0.112 Uiso 1 1 d R
H2W H 0.5517 0.8008 0.1216 0.112 Uiso 1 1 d R

loop_
_atom_site_aniso_label
_atom_site_aniso_U_11
_atom_site_aniso_U_22
_atom_site_aniso_U_33
_atom_site_aniso_U_23
_atom_site_aniso_U_13
_atom_site_aniso_U_12
C12 0.038(4) 0.025(3) 0.029(4) 0.003(3) 0.004(3) 0.003(3)
N1 0.044(3) 0.031(3) 0.053(4) -0.002(3) 0.018(3) 0.005(3)
C10 0.036(4) 0.032(4) 0.042(4) 0.006(3) 0.015(3) 0.002(3)
C11 0.029(3) 0.035(3) 0.027(4) 0.002(3) 0.006(3) 0.005(3)
O3 0.031(2) 0.032(2) 0.035(3) 0.0061(19) 0.0170(19) -0.0018(19)
C13 0.031(4) 0.037(4) 0.023(3) 0.005(3) 0.008(3) 0.012(3)
O4 0.035(2) 0.032(2) 0.040(3) 0.004(2) 0.014(2) 0.0030(19)
Eu1 0.02782(17) 0.02627(16) 0.02516(18) 0.00532(12) 0.00558(12) 0.00114(12)
C14 0.031(4) 0.028(3) 0.034(4) 0.011(3) 0.007(3) 0.002(3)
C1 0.029(3) 0.042(4) 0.023(3) 0.002(3) 0.004(3) 0.009(3)
N3 0.031(3) 0.037(3) 0.031(3) 0.008(2) 0.009(2) 0.001(2)
O2 0.033(2) 0.039(2) 0.031(2) -0.0027(19) 0.0003(19) -0.0005(19)
O5 0.040(3) 0.058(3) 0.032(3) 0.015(2) 0.013(2) 0.020(2)
O6 0.036(2) 0.045(3) 0.030(2) 0.012(2) 0.0098(19) 0.012(2)
C2 0.034(4) 0.025(3) 0.026(4) 0.004(3) 0.010(3) 0.002(3)
C39 0.031(4) 0.026(3) 0.036(4) 0.011(3) -0.001(3) -0.002(3)
C8 0.028(3) 0.035(3) 0.021(3) 0.004(3) 0.002(3) 0.007(3)
C32 0.040(4) 0.050(5) 0.076(6) 0.017(4) -0.002(4) -0.013(4)
C19 0.040(4) 0.028(3) 0.039(4) 0.008(3) 0.005(3) 0.008(3)
C34 0.052(5) 0.041(4) 0.069(6) 0.000(4) -0.006(4) -0.014(4)
C24 0.060(5) 0.058(5) 0.054(5) 0.013(4) 0.019(4) 0.017(4)
C31 0.037(4) 0.035(4) 0.033(4) 0.016(3) 0.000(3) 0.003(3)
C3 0.041(4) 0.031(3) 0.033(4) 0.002(3) 0.010(3) 0.004(3)
C7 0.032(3) 0.035(3) 0.025(3) 0.008(3) 0.010(3) 0.012(3)
C38 0.047(4) 0.039(4) 0.047(5) 0.008(3) 0.010(3) 0.011(3)
N4 0.040(3) 0.030(3) 0.029(3) 0.009(2) 0.009(2) 0.003(2)
C27 0.040(4) 0.043(4) 0.046(4) 0.003(3) 0.008(3) 0.002(3)
C9 0.038(4) 0.044(4) 0.041(4) -0.001(3) 0.014(3) 0.016(3)
O1 0.047(3) 0.041(3) 0.035(3) 0.016(2) -0.002(2) -0.010(2)
C15 0.040(4) 0.026(3) 0.036(4) 0.009(3) 0.007(3) 0.005(3)
C4 0.059(5) 0.044(4) 0.045(5) 0.014(3) 0.023(4) 0.005(4)
C30 0.042(4) 0.044(4) 0.042(4) 0.019(3) -0.002(3) -0.001(3)
C28 0.035(4) 0.063(5) 0.048(5) 0.014(4) 0.015(3) 0.010(4)
C5 0.067(5) 0.074(5) 0.027(4) 0.021(4) 0.017(4) 0.019(4)
C20 0.059(5) 0.040(4) 0.027(4) 0.010(3) 0.005(3) 0.020(3)
C29 0.027(4) 0.066(5) 0.061(5) 0.028(4) 0.007(4) -0.002(4)
C35 0.053(4) 0.029(4) 0.041(4) 0.007(3) 0.000(3) -0.001(3)
C26 0.057(5) 0.057(5) 0.071(6) -0.001(5) 0.014(5) 0.011(4)
C22 0.083(6) 0.059(5) 0.038(5) -0.002(4) 0.005(4) 0.031(5)
C16 0.053(5) 0.055(4) 0.037(4) 0.013(3) 0.014(3) 0.018(4)
C37 0.072(5) 0.040(4) 0.058(5) 0.004(4) 0.014(4) 0.020(4)
C25 0.054(4) 0.039(4) 0.034(4) -0.003(3) 0.003(3) 0.016(3)
N2 0.058(4) 0.084(5) 0.044(4) 0.020(3) 0.009(3) 0.035(3)
C36 0.077(6) 0.032(4) 0.047(5) -0.002(3) -0.002(4) 0.009(4)
C23 0.074(6) 0.089(6) 0.029(4) 0.017(4) 0.017(4) 0.045(5)
O7 0.100(4) 0.039(3) 0.062(4) -0.004(3) 0.039(3) -0.001(3)
C21 0.077(5) 0.042(4) 0.049(5) 0.010(4) 0.012(4) 0.010(4)
C6 0.043(4) 0.068(5) 0.034(4) 0.016(4) 0.003(3) 0.012(4)
O8 0.073(4) 0.084(4) 0.128(6) -0.032(4) 0.036(4) -0.005(3)
C18 0.055(4) 0.029(3) 0.033(4) 0.007(3) 0.003(3) 0.014(3)
C17 0.067(5) 0.065(5) 0.038(5) 0.014(4) -0.002(4) 0.032(4)
O10 0.314(12) 0.175(8) 0.178(9) 0.107(7) 0.170(9) 0.166(8)

loop_
_atom_type_symbol
_atom_type_description
_atom_type_scat_dispersion_real
_atom_type_scat_dispersion_imag
_atom_type_scat_source
C C 0.0033 0.0016 'International Tables Vol C Tables 4.2.6.8 and 6.1.1.4'
H H 0.0000 0.0000 'International Tables Vol C Tables 4.2.6.8 and 6.1.1.4'
Eu Eu -0.1578 3.6682 'International Tables Vol C Tables 4.2.6.8 and 6.1.1.4'
N N 0.0061 0.0033 'International Tables Vol C Tables 4.2.6.8 and 6.1.1.4'
O O 0.0106 0.0060 'International Tables Vol C Tables 4.2.6.8 and 6.1.1.4'

loop_
_geom_angle_atom_site_label_1
_geom_angle_atom_site_label_2
_geom_angle_atom_site_label_3
_geom_angle
_geom_angle_site_symmetry_1
_geom_angle_site_symmetry_3
C8 C12 C11 120.6(5) . .
C8 C12 H12 119.7 . .
C11 C12 H12 119.7 . .
C10 N1 C9 117.2(5) . .
N1 C10 C11 124.0(6) . .
N1 C10 H10 118.0 . .
C11 C10 H10 118.0 . .
C10 C11 C12 117.1(6) . .
C10 C11 C13 119.7(5) . .
C12 C11 C13 123.2(5) . .
C13 O3 Eu1 138.8(4) . 1_455
O3 C13 O4 125.1(5) . .
O3 C13 C11 117.2(5) . .
O4 C13 C11 117.6(5) . .
C13 O4 Eu1 138.2(4) . 2_666
O2 Eu1 O4 74.57(15) 2_766 2_666
O2 Eu1 O1 127.67(14) 2_766 .
O4 Eu1 O1 89.84(15) 2_666 .
O2 Eu1 O3 77.50(15) 2_766 1_655
O4 Eu1 O3 136.39(13) 2_666 1_655
O1 Eu1 O3 81.44(16) . 1_655
O2 Eu1 O6 88.60(14) 2_766 .
O4 Eu1 O6 80.92(14) 2_666 .
O1 Eu1 O6 138.67(14) . .
O3 Eu1 O6 131.21(14) 1_655 .
O2 Eu1 O5 77.01(15) 2_766 .
O4 Eu1 O5 125.64(15) 2_666 .
O1 Eu1 O5 143.22(14) . .
O3 Eu1 O5 78.31(15) 1_655 .
O6 Eu1 O5 52.94(14) . .
O2 Eu1 N4 143.50(15) 2_766 .
O4 Eu1 N4 139.92(16) 2_666 .
O1 Eu1 N4 74.52(15) . .
O3 Eu1 N4 78.41(14) 1_655 .
O6 Eu1 N4 87.02(15) . .
O5 Eu1 N4 71.54(15) . .
O2 Eu1 N3 147.34(15) 2_766 .
O4 Eu1 N3 77.00(16) 2_666 .
O1 Eu1 N3 67.44(15) . .
O3 Eu1 N3 135.08(15) 1_655 .
O6 Eu1 N3 71.23(14) . .
O5 Eu1 N3 107.80(15) . .
N4 Eu1 N3 62.94(16) . .
O2 Eu1 O2 77.62(14) 2_766 .
O4 Eu1 O2 73.02(14) 2_666 .
O1 Eu1 O2 50.08(12) . .
O3 Eu1 O2 68.71(13) 1_655 .
O6 Eu1 O2 152.92(12) . .
O5 Eu1 O2 141.87(13) . .
N4 Eu1 O2 117.79(15) . .
N3 Eu1 O2 108.96(13) . .
O2 Eu1 Eu1 42.31(10) 2_766 2_766
O4 Eu1 Eu1 68.98(12) 2_666 2_766
O1 Eu1 Eu1 85.39(10) . 2_766
O3 Eu1 Eu1 67.77(10) 1_655 2_766
O6 Eu1 Eu1 126.81(9) . 2_766
O5 Eu1 Eu1 114.14(12) . 2_766
N4 Eu1 Eu1 142.85(12) . 2_766
N3 Eu1 Eu1 136.24(11) . 2_766
O2 Eu1 Eu1 35.32(8) . 2_766
O6 C14 O5 121.6(5) . .
O6 C14 C15 120.0(6) . .
O5 C14 C15 118.2(6) . .
O1 C1 O2 120.8(5) . .
O1 C1 C2 118.8(5) . .
O2 C1 C2 120.2(5) . .
C27 N3 C31 117.9(5) . .
C27 N3 Eu1 122.3(4) . .
C31 N3 Eu1 119.7(4) . .
C1 O2 Eu1 170.0(4) . 2_766
C1 O2 Eu1 85.4(3) . .
Eu1 O2 Eu1 102.38(14) 2_766 .
C14 O5 Eu1 91.2(3) . .
C14 O6 Eu1 93.1(3) . .
C3 C2 C7 119.3(5) . .
C3 C2 C1 117.8(5) . .
C7 C2 C1 122.1(5) . .
N4 C39 C31 118.4(5) . .
N4 C39 C35 120.9(6) . .
C31 C39 C35 120.7(6) . .
C12 C8 C9 116.6(5) . .
C12 C8 C7 124.7(5) . .
C9 C8 C7 118.5(5) . .
C34 C32 C30 121.6(7) . .
C34 C32 H32 119.2 . .
C30 C32 H32 119.2 . .
C18 C19 C15 119.7(6) . .
C18 C19 H19 120.1 . .
C15 C19 H19 120.1 . .
C32 C34 C35 121.1(7) . .
C32 C34 H34 119.4 . .
C35 C34 H34 119.4 . .
C23 C24 C25 121.8(7) . .
C23 C24 H24 119.1 . .
C25 C24 H24 119.1 . .
N3 C31 C39 119.0(5) . .
N3 C31 C30 121.5(6) . .
C39 C31 C30 119.5(6) . .
C4 C3 C2 121.0(6) . .
C4 C3 H3 119.5 . .
C2 C3 H3 119.5 . .
C6 C7 C2 118.4(5) . .
C6 C7 C8 117.6(5) . .
C2 C7 C8 123.9(5) . .
N4 C38 C37 123.4(6) . .
N4 C38 H38 118.3 . .
C37 C38 H38 118.3 . .
C38 N4 C39 118.5(5) . .
C38 N4 Eu1 121.6(4) . .
C39 N4 Eu1 120.0(4) . .
N3 C27 C28 124.8(6) . .
N3 C27 H27 117.6 . .
C28 C27 H27 117.6 . .
N1 C9 C8 124.4(6) . .
N1 C9 H9 117.8 . .
C8 C9 H9 117.8 . .
C1 O1 Eu1 103.1(3) . .
C16 C15 C19 117.2(6) . .
C16 C15 C14 120.9(6) . .
C19 C15 C14 121.7(6) . .
C5 C4 C3 119.9(6) . .
C5 C4 H4 120.1 . .
C3 C4 H4 120.1 . .
C29 C30 C31 117.7(6) . .
C29 C30 C32 123.7(7) . .
C31 C30 C32 118.7(7) . .
C29 C28 C27 117.8(7) . .
C29 C28 H28 121.1 . .
C27 C28 H28 121.1 . .
C4 C5 C6 119.8(6) . .
C4 C5 H5 120.1 . .
C6 C5 H5 120.1 . .
C21 C20 C25 119.0(6) . .
C21 C20 C18 116.8(6) . .
C25 C20 C18 124.2(6) . .
C28 C29 C30 120.3(6) . .
C28 C29 H29 119.9 . .
C30 C29 H29 119.9 . .
C36 C35 C39 118.1(6) . .
C36 C35 C34 123.5(6) . .
C39 C35 C34 118.3(7) . .
O8 C26 O7 122.7(7) . .
O8 C26 C25 120.0(8) . .
O7 C26 C25 116.6(7) . .
C23 C22 C21 120.4(7) . .
C23 C22 H22 119.8 . .
C21 C22 H22 119.8 . .
N2 C16 C15 125.1(7) . .
N2 C16 H16 117.4 . .
C15 C16 H16 117.4 . .
C36 C37 C38 118.6(7) . .
C36 C37 H37 120.7 . .
C38 C37 H37 120.7 . .
C20 C25 C24 118.4(6) . .
C20 C25 C26 125.8(7) . .
C24 C25 C26 115.8(7) . .
C16 N2 C17 115.8(6) . .
C37 C36 C35 120.4(6) . .
C37 C36 H36 119.8 . .
C35 C36 H36 119.8 . .
C22 C23 C24 119.1(7) . .
C22 C23 H23 120.4 . .
C24 C23 H23 120.4 . .
C26 O7 H7 109.5 . .
C20 C21 C22 121.2(7) . .
C20 C21 H21 119.4 . .
C22 C21 H21 119.4 . .
C7 C6 C5 121.5(6) . .
C7 C6 H6 119.2 . .
C5 C6 H6 119.2 . .
C17 C18 C19 117.3(6) . .
C17 C18 C20 120.5(6) . .
C19 C18 C20 122.0(6) . .
N2 C17 C18 124.8(6) . .
N2 C17 H17 117.6 . .
C18 C17 H17 117.6 . .
H3W O10 H4W 101.0 . .
H1W O9 H2W 85.6 . .

loop_
_geom_bond_atom_site_label_1
_geom_bond_atom_site_label_2
_geom_bond_distance
_geom_bond_site_symmetry_2
C12 C8 1.377(8) .
C12 C11 1.398(7) .
C12 H12 0.9300 .
N1 C10 1.329(7) .
N1 C9 1.337(7) .
C10 C11 1.379(7) .
C10 H10 0.9300 .
C11 C13 1.514(8) .
O3 C13 1.251(6) .
O3 Eu1 2.432(4) 1_455
C13 O4 1.275(6) .
O4 Eu1 2.381(4) 2_666
Eu1 O2 2.371(4) 2_766
Eu1 O4 2.381(4) 2_666
Eu1 O1 2.404(4) .
Eu1 O3 2.432(4) 1_655
Eu1 O6 2.470(4) .
Eu1 O5 2.505(4) .
Eu1 N4 2.588(5) .
Eu1 N3 2.604(5) .
Eu1 O2 2.760(4) .
Eu1 Eu1 4.005(4) 2_766
C14 O6 1.264(7) .
C14 O5 1.276(7) .
C14 C15 1.488(8) .
C1 O1 1.251(6) .
C1 O2 1.290(6) .
C1 C2 1.485(8) .
N3 C27 1.317(8) .
N3 C31 1.355(7) .
O2 Eu1 2.371(4) 2_766
C2 C3 1.388(8) .
C2 C7 1.404(7) .
C39 N4 1.372(7) .
C39 C31 1.402(8) .
C39 C35 1.417(8) .
C8 C9 1.386(7) .
C8 C7 1.506(8) .
C32 C34 1.334(10) .
C32 C30 1.434(9) .
C32 H32 0.9300 .
C19 C18 1.384(8) .
C19 C15 1.388(8) .
C19 H19 0.9300 .
C34 C35 1.438(9) .
C34 H34 0.9300 .
C24 C23 1.372(9) .
C24 C25 1.398(9) .
C24 H24 0.9300 .
C31 C30 1.423(8) .
C3 C4 1.382(8) .
C3 H3 0.9300 .
C7 C6 1.382(8) .
C38 N4 1.330(7) .
C38 C37 1.393(8) .
C38 H38 0.9300 .
C27 C28 1.397(8) .
C27 H27 0.9300 .
C9 H9 0.9300 .
C15 C16 1.380(8) .
C4 C5 1.361(8) .
C4 H4 0.9300 .
C30 C29 1.404(9) .
C28 C29 1.355(8) .
C28 H28 0.9300 .
C5 C6 1.387(8) .
C5 H5 0.9300 .
C20 C21 1.379(8) .
C20 C25 1.396(8) .
C20 C18 1.500(8) .
C29 H29 0.9300 .
C35 C36 1.393(9) .
C26 O8 1.231(8) .
C26 O7 1.280(8) .
C26 C25 1.491(9) .
C22 C23 1.362(9) .
C22 C21 1.382(9) .
C22 H22 0.9300 .
C16 N2 1.325(8) .
C16 H16 0.9300 .
C37 C36 1.365(9) .
C37 H37 0.9300 .
N2 C17 1.343(8) .
C36 H36 0.9300 .
C23 H23 0.9300 .
O7 H7 0.8200 .
C21 H21 0.9300 .
C6 H6 0.9300 .
C18 C17 1.377(9) .
C17 H17 0.9300 .
O10 H3W 0.8209 .
O10 H4W 0.8182 .
O9 H1W 0.8308 .
O9 H2W 0.8504 .

loop_
_geom_hbond_atom_site_label_D
_geom_hbond_atom_site_label_H
_geom_hbond_atom_site_label_A
_geom_hbond_distance_DH
_geom_hbond_distance_HA
_geom_hbond_distance_DA
_geom_hbond_angle_DHA
_geom_hbond_site_symmetry_A
O9 H2W N2 0.85 2.02 2.869(8) 178.8 2_766
O9 H1W O10 0.83 2.52 2.913(10) 110.3 .
O10 H4W O9 0.82 2.10 2.913(10) 170.1 .
O10 H3W O6 0.82 2.10 2.921(8) 178.7 2_666
O7 H7 N1 0.82 1.93 2.729(7) 164.9 2_656

loop_
_geom_torsion_atom_site_label_1
_geom_torsion_atom_site_label_2
_geom_torsion_atom_site_label_3
_geom_torsion_atom_site_label_4
_geom_torsion
_geom_torsion_site_symmetry_1
_geom_torsion_site_symmetry_4
C9 N1 C10 C11 -0.7(9) . .
N1 C10 C11 C12 1.8(9) . .
N1 C10 C11 C13 -180.0(5) . .
C8 C12 C11 C10 -2.3(8) . .
C8 C12 C11 C13 179.5(5) . .
Eu1 O3 C13 O4 -4.1(9) 1_455 .
Eu1 O3 C13 C11 175.9(3) 1_455 .
C10 C11 C13 O3 4.5(8) . .
C12 C11 C13 O3 -177.4(5) . .
C10 C11 C13 O4 -175.5(5) . .
C12 C11 C13 O4 2.7(8) . .
O3 C13 O4 Eu1 -10.3(9) . 2_666
C11 C13 O4 Eu1 169.6(3) . 2_666
O2 Eu1 N3 C27 28.7(6) 2_766 .
O4 Eu1 N3 C27 -1.3(5) 2_666 .
O1 Eu1 N3 C27 -96.6(5) . .
O3 Eu1 N3 C27 -146.5(4) 1_655 .
O6 Eu1 N3 C27 83.4(5) . .
O5 Eu1 N3 C27 122.3(5) . .
N4 Eu1 N3 C27 179.8(5) . .
O2 Eu1 N3 C27 -68.0(5) . .
Eu1 Eu1 N3 C27 -40.7(5) 2_766 .
O2 Eu1 N3 C31 -152.6(4) 2_766 .
O4 Eu1 N3 C31 177.4(4) 2_666 .
O1 Eu1 N3 C31 82.0(4) . .
O3 Eu1 N3 C31 32.2(5) 1_655 .
O6 Eu1 N3 C31 -97.9(4) . .
O5 Eu1 N3 C31 -59.0(4) . .
N4 Eu1 N3 C31 -1.5(4) . .
O2 Eu1 N3 C31 110.7(4) . .
Eu1 Eu1 N3 C31 138.0(4) 2_766 .
O1 C1 O2 Eu1 148.8(18) . 2_766
C2 C1 O2 Eu1 -26(2) . 2_766
O1 C1 O2 Eu1 7.6(5) . .
C2 C1 O2 Eu1 -166.8(5) . .
O2 Eu1 O2 C1 173.6(4) 2_766 .
O4 Eu1 O2 C1 -109.0(3) 2_666 .
O1 Eu1 O2 C1 -4.4(3) . .
O3 Eu1 O2 C1 92.4(3) 1_655 .
O6 Eu1 O2 C1 -125.4(4) . .
O5 Eu1 O2 C1 124.3(3) . .
N4 Eu1 O2 C1 29.1(4) . .
N3 Eu1 O2 C1 -39.7(3) . .
Eu1 Eu1 O2 C1 173.6(4) 2_766 .
O2 Eu1 O2 Eu1 0.0 2_766 2_766
O4 Eu1 O2 Eu1 77.42(16) 2_666 2_766
O1 Eu1 O2 Eu1 -178.0(2) . 2_766
O3 Eu1 O2 Eu1 -81.24(16) 1_655 2_766
O6 Eu1 O2 Eu1 61.0(3) . 2_766
O5 Eu1 O2 Eu1 -49.3(2) . 2_766
N4 Eu1 O2 Eu1 -144.55(16) . 2_766
N3 Eu1 O2 Eu1 146.72(15) . 2_766
O6 C14 O5 Eu1 10.6(5) . .
C15 C14 O5 Eu1 -165.5(4) . .
O2 Eu1 O5 C14 92.5(3) 2_766 .
O4 Eu1 O5 C14 32.6(4) 2_666 .
O1 Eu1 O5 C14 -129.9(3) . .
O3 Eu1 O5 C14 172.1(3) 1_655 .
O6 Eu1 O5 C14 -5.7(3) . .
N4 Eu1 O5 C14 -106.3(3) . .
N3 Eu1 O5 C14 -54.0(3) . .
O2 Eu1 O5 C14 141.9(3) . .
Eu1 Eu1 O5 C14 113.2(3) 2_766 .
O5 C14 O6 Eu1 -10.7(5) . .
C15 C14 O6 Eu1 165.2(4) . .
O2 Eu1 O6 C14 -68.9(3) 2_766 .
O4 Eu1 O6 C14 -143.5(3) 2_666 .
O1 Eu1 O6 C14 137.2(3) . .
O3 Eu1 O6 C14 3.1(4) 1_655 .
O5 Eu1 O6 C14 5.8(3) . .
N4 Eu1 O6 C14 74.8(3) . .
N3 Eu1 O6 C14 137.2(3) . .
O2 Eu1 O6 C14 -127.7(3) . .
Eu1 Eu1 O6 C14 -88.5(3) 2_766 .
O1 C1 C2 C3 -139.2(6) . .
O2 C1 C2 C3 35.3(8) . .
O1 C1 C2 C7 30.5(8) . .
O2 C1 C2 C7 -155.0(5) . .
C11 C12 C8 C9 1.7(8) . .
C11 C12 C8 C7 177.8(5) . .
C30 C32 C34 C35 -0.5(12) . .
C27 N3 C31 C39 179.6(5) . .
Eu1 N3 C31 C39 0.9(7) . .
C27 N3 C31 C30 -2.7(8) . .
Eu1 N3 C31 C30 178.6(4) . .
N4 C39 C31 N3 1.1(8) . .
C35 C39 C31 N3 -179.0(5) . .
N4 C39 C31 C30 -176.6(5) . .
C35 C39 C31 C30 3.3(9) . .
C7 C2 C3 C4 -1.5(9) . .
C1 C2 C3 C4 168.5(5) . .
C3 C2 C7 C6 1.0(8) . .
C1 C2 C7 C6 -168.6(6) . .
C3 C2 C7 C8 178.5(5) . .
C1 C2 C7 C8 8.9(9) . .
C12 C8 C7 C6 -108.5(7) . .
C9 C8 C7 C6 67.5(7) . .
C12 C8 C7 C2 74.0(8) . .
C9 C8 C7 C2 -110.0(6) . .
C37 C38 N4 C39 3.0(9) . .
C37 C38 N4 Eu1 -176.8(5) . .
C31 C39 N4 C38 177.6(5) . .
C35 C39 N4 C38 -2.3(8) . .
C31 C39 N4 Eu1 -2.6(7) . .
C35 C39 N4 Eu1 177.5(4) . .
O2 Eu1 N4 C38 -24.1(6) 2_766 .
O4 Eu1 N4 C38 -179.8(4) 2_666 .
O1 Eu1 N4 C38 109.7(5) . .
O3 Eu1 N4 C38 25.5(4) 1_655 .
O6 Eu1 N4 C38 -107.7(4) . .
O5 Eu1 N4 C38 -55.9(4) . .
N3 Eu1 N4 C38 -178.1(5) . .
O2 Eu1 N4 C38 83.7(5) . .
Eu1 Eu1 N4 C38 50.0(5) 2_766 .
O2 Eu1 N4 C39 156.1(4) 2_766 .
O4 Eu1 N4 C39 0.4(5) 2_666 .
O1 Eu1 N4 C39 -70.1(4) . .
O3 Eu1 N4 C39 -154.3(4) 1_655 .
O6 Eu1 N4 C39 72.5(4) . .
O5 Eu1 N4 C39 124.3(4) . .
N3 Eu1 N4 C39 2.1(4) . .
O2 Eu1 N4 C39 -96.1(4) . .
Eu1 Eu1 N4 C39 -129.9(4) 2_766 .
C31 N3 C27 C28 3.0(9) . .
Eu1 N3 C27 C28 -178.3(5) . .
C10 N1 C9 C8 0.1(9) . .
C12 C8 C9 N1 -0.6(9) . .
C7 C8 C9 N1 -176.9(5) . .
O2 C1 O1 Eu1 -8.9(6) . .
C2 C1 O1 Eu1 165.5(4) . .
O2 Eu1 O1 C1 2.2(4) 2_766 .
O4 Eu1 O1 C1 72.4(4) 2_666 .
O3 Eu1 O1 C1 -64.7(4) 1_655 .
O6 Eu1 O1 C1 148.4(3) . .
O5 Eu1 O1 C1 -121.8(4) . .
N4 Eu1 O1 C1 -145.0(4) . .
N3 Eu1 O1 C1 148.4(4) . .
O2 Eu1 O1 C1 4.6(3) . .
Eu1 Eu1 O1 C1 3.5(4) 2_766 .
C18 C19 C15 C16 0.1(8) . .
C18 C19 C15 C14 -174.5(5) . .
O6 C14 C15 C16 -158.6(5) . .
O5 C14 C15 C16 17.5(8) . .
O6 C14 C15 C19 15.9(8) . .
O5 C14 C15 C19 -168.0(5) . .
C2 C3 C4 C5 0.9(10) . .
N3 C31 C30 C29 0.0(9) . .
C39 C31 C30 C29 177.7(5) . .
N3 C31 C30 C32 179.9(5) . .
C39 C31 C30 C32 -2.4(9) . .
C34 C32 C30 C29 -179.0(7) . .
C34 C32 C30 C31 1.1(10) . .
N3 C27 C28 C29 -0.4(10) . .
C3 C4 C5 C6 0.2(10) . .
C27 C28 C29 C30 -2.4(10) . .
C31 C30 C29 C28 2.6(9) . .
C32 C30 C29 C28 -177.3(6) . .
N4 C39 C35 C36 0.1(9) . .
C31 C39 C35 C36 -179.7(6) . .
N4 C39 C35 C34 177.2(5) . .
C31 C39 C35 C34 -2.7(9) . .
C32 C34 C35 C36 178.2(7) . .
C32 C34 C35 C39 1.3(10) . .
C19 C15 C16 N2 -0.3(10) . .
C14 C15 C16 N2 174.4(6) . .
N4 C38 C37 C36 -1.5(10) . .
C21 C20 C25 C24 2.2(9) . .
C18 C20 C25 C24 -175.6(6) . .
C21 C20 C25 C26 -177.4(6) . .
C18 C20 C25 C26 4.8(10) . .
C23 C24 C25 C20 -0.5(10) . .
C23 C24 C25 C26 179.1(6) . .
O8 C26 C25 C20 -174.6(7) . .
O7 C26 C25 C20 15.1(11) . .
O8 C26 C25 C24 5.8(11) . .
O7 C26 C25 C24 -164.5(7) . .
C15 C16 N2 C17 -0.4(10) . .
C38 C37 C36 C35 -0.9(10) . .
C39 C35 C36 C37 1.5(10) . .
C34 C35 C36 C37 -175.4(6) . .
C21 C22 C23 C24 3.3(10) . .
C25 C24 C23 C22 -2.2(10) . .
C25 C20 C21 C22 -1.1(10) . .
C18 C20 C21 C22 176.9(6) . .
C23 C22 C21 C20 -1.7(11) . .
C2 C7 C6 C5 0.0(10) . .
C8 C7 C6 C5 -177.7(6) . .
C4 C5 C6 C7 -0.6(11) . .
C15 C19 C18 C17 0.6(8) . .
C15 C19 C18 C20 175.3(5) . .
C21 C20 C18 C17 71.7(8) . .
C25 C20 C18 C17 -110.4(7) . .
C21 C20 C18 C19 -102.8(7) . .
C25 C20 C18 C19 75.1(8) . .
C16 N2 C17 C18 1.2(10) . .
C19 C18 C17 N2 -1.4(10) . .
C20 C18 C17 N2 -176.1(6) . .
